data_2202531
loop_
_publ_author_name
'Sundar, T.V.'
'Parthasarathi, V.'
'Garc\'ia-Granda, S.'
'Jain, Abhinandan'
'Pardasani, R.T.'

_publ_section_title 2-(3-Ethyl-2,3,4,5-tetrahydro-4-oxo-2-thioxo-4-thiazolidin-5-ylidene)-1,2-dihydroacenaphthylen-1-one
_journal_issue 12
_journal_name_full 'Acta Crystallographica Section E'
_journal_page_first o1967
_journal_page_last o1969
_journal_paper_doi 10.1107/S160053680302600X
_journal_volume 59
_journal_year 2003
_chemical_formula_iupac 'C17 H11 N O2 S2'
_chemical_formula_moiety 'C17 H11 N O2 S2'
_chemical_formula_sum 'C17 H11 N O2 S2'
_chemical_formula_weight 325.39
_chemical_melting_point 483
_chemical_name_systematic
;
2-(3-Ethyl-2,3,4,5-tetrahydro-4-oxo-2-thioxo-4-thiazolidin-5-ylidene)-
1,2-dihydroacenaphthylen-1-one
;
_space_group_IT_number 14
_symmetry_cell_setting monoclinic
_symmetry_space_group_name_Hall '-P 2ybc'
_symmetry_space_group_name_H-M 'P 1 21/c 1'
_atom_sites_solution_hydrogens geom
_atom_sites_solution_primary direct
_atom_sites_solution_secondary difmap
_audit_creation_method SHELXL-97
_cell_angle_alpha 90.00
_cell_angle_beta 92.911(5)
_cell_angle_gamma 90.00
_cell_formula_units_Z 4
_cell_length_a 7.382(5)
_cell_length_b 26.375(5)
_cell_length_c 7.511(5)
_cell_measurement_reflns_used 2248
_cell_measurement_temperature 293(2)
_cell_measurement_theta_max 68.0
_cell_measurement_theta_min 2.0
_cell_volume 1460.5(14)
_computing_cell_refinement 'DENZO and SCALEPACK (Otwinowski & Minor, 1997)'
_computing_data_collection 'COLLECT (Nonius, 1997--2000)'
_computing_data_reduction 'DENZO and SCALEPACK'
_computing_molecular_graphics 'WINGX (Farrugia, 1999)'
_computing_publication_material 'SHELXL97 and PLATON (Spek, 2003)'
_computing_structure_refinement 'SHELXL97 (Sheldrick, 1997)'
_computing_structure_solution 'DIRDIF99 (Beurskens et al., 1999)'
_diffrn_ambient_temperature 293(2)
_diffrn_measured_fraction_theta_full 0.860
_diffrn_measured_fraction_theta_max 0.860
_diffrn_measurement_device_type 'Nonius KappaCCD'
_diffrn_measurement_method '\f scans with \k offsets'
_diffrn_radiation_monochromator graphite
_diffrn_radiation_source 'fine-focus sealed tube'
_diffrn_radiation_type CuK\a
_diffrn_radiation_wavelength 1.5418
_diffrn_reflns_av_R_equivalents 0.0262
_diffrn_reflns_av_sigmaI/netI 0.0591
_diffrn_reflns_limit_h_max 8
_diffrn_reflns_limit_h_min -8
_diffrn_reflns_limit_k_max 31
_diffrn_reflns_limit_k_min -31
_diffrn_reflns_limit_l_max 8
_diffrn_reflns_limit_l_min -9
_diffrn_reflns_number 4416
_diffrn_reflns_theta_full 69.19
_diffrn_reflns_theta_max 69.19
_diffrn_reflns_theta_min 3.35
_diffrn_standards_decay_% 0
_diffrn_standards_number 0
_exptl_absorpt_coefficient_mu 3.357
_exptl_absorpt_correction_type none
_exptl_crystal_colour orange
_exptl_crystal_density_diffrn 1.480
_exptl_crystal_density_method 'not measured'
_exptl_crystal_description needle
_exptl_crystal_F_000 672
_exptl_crystal_size_max 0.12
_exptl_crystal_size_mid 0.11
_exptl_crystal_size_min 0.08
_refine_diff_density_max 0.246
_refine_diff_density_min -0.258
_refine_ls_extinction_method none
_refine_ls_goodness_of_fit_ref 1.006
_refine_ls_hydrogen_treatment constr
_refine_ls_matrix_type full
_refine_ls_number_parameters 200
_refine_ls_number_reflns 2338
_refine_ls_number_restraints 0
_refine_ls_restrained_S_all 1.006
_refine_ls_R_factor_all 0.0941
_refine_ls_R_factor_gt 0.0517
_refine_ls_shift/su_max 0.000
_refine_ls_shift/su_mean 0.000
_refine_ls_structure_factor_coef Fsqd
_refine_ls_weighting_details 'calc w = 1/[\s^2^(Fo^2^)+(0.0792P)^2^+0.1394P] where P = (Fo^2^+2Fc^2^)/3'
_refine_ls_weighting_scheme calc
_refine_ls_wR_factor_gt 0.1231
_refine_ls_wR_factor_ref 0.1512
_reflns_number_gt 1427
_reflns_number_total 2338
_reflns_threshold_expression I>2\s(I)
_cod_data_source_file ci6302.cif
_cod_data_source_block I
_cod_depositor_comments
;
The following automatic conversions were performed:
'_symmetry_cell_setting' value 'Monoclinic' changed to 'monoclinic'
according to '/home/saulius/struct/CIF-dictionaries/cif_core.dic'
dictionary named 'cif_core.dic' version 2.4.1 from 2010-06-29.

Automatic conversion script
Id: cif_fix_enum 1527 2010-12-29 10:47:43Z saulius 

The following automatic conversions were performed:

'_chemical_melting_point' value '483 K' was changed to '483' - the
value should be numeric and without a unit designator.

Automatic conversion script
Id: cif_fix_values 1646 2011-03-28 12:23:43Z adriana 

The following automatic conversions were performed:

'_chemical_melting_point' value '483 K' was changed to '483' - the
value should be numeric and without a unit
designator.

'_symmetry_cell_setting' value 'Monoclinic' changed to
'monoclinic' according to
/home/saulius/struct/CIF-dictionaries/cif_core.dic dictionary named
'cif_core.dic' version 2.4.1 from 2010-06-29.

Automatic conversion script
Id: cif_fix_values 1715 2011-07-08 13:25:40Z adriana 
;
_cod_original_sg_symbol_H-M 'P 21/c'
_cod_database_code 2202531
_cod_database_fobs_code 2202531

loop_
_symmetry_equiv_pos_as_xyz
'x, y, z'
'-x, y+1/2, -z+1/2'
'-x, -y, -z'
'x, -y-1/2, z-1/2'

loop_
_atom_site_label
_atom_site_fract_x
_atom_site_fract_y
_atom_site_fract_z
_atom_site_U_iso_or_equiv
_atom_site_adp_type
_atom_site_calc_flag
_atom_site_refinement_flags
_atom_site_occupancy
_atom_site_disorder_assembly
_atom_site_disorder_group
_atom_site_type_symbol
S1 0.24945(12) 0.36221(4) 0.16933(13) 0.0567(3) Uani d . 1 . . S
S2 0.31324(16) 0.47252(4) 0.19844(17) 0.0803(4) Uani d . 1 . . S
C9 0.5131(4) 0.22481(12) 0.2912(5) 0.0482(9) Uani d . 1 . . C
O2 0.7115(3) 0.32990(10) 0.3940(4) 0.0705(8) Uani d . 1 . . O
O1 0.0956(3) 0.27197(10) 0.0949(4) 0.0719(8) Uani d . 1 . . O
C1 0.2213(5) 0.24661(13) 0.1580(5) 0.0501(9) Uani d . 1 . . C
N1 0.5417(4) 0.39931(11) 0.3175(4) 0.0578(8) Uani d . 1 . . N
C11 0.4093(4) 0.18059(13) 0.2474(5) 0.0475(9) Uani d . 1 . . C
C14 0.5741(5) 0.34747(14) 0.3285(5) 0.0526(9) Uani d . 1 . . C
C13 0.4153(4) 0.31942(12) 0.2469(5) 0.0485(9) Uani d . 1 . . C
C2 0.2360(4) 0.19139(13) 0.1697(4) 0.0496(9) Uani d . 1 . . C
C3 0.1202(5) 0.15282(14) 0.1220(5) 0.0593(10) Uani d . 1 . . C
H3 0.0058 0.1594 0.0695 0.071 Uiso calc R 1 . . H
C12 0.3961(4) 0.26867(13) 0.2382(5) 0.0484(9) Uani d . 1 . . C
C8 0.6845(5) 0.21850(14) 0.3658(5) 0.0560(10) Uani d . 1 . . C
H8 0.7577 0.2464 0.3938 0.067 Uiso calc R 1 . . H
C10 0.4711(5) 0.13139(13) 0.2767(5) 0.0534(9) Uani d . 1 . . C
C15 0.3819(5) 0.41470(13) 0.2348(5) 0.0562(10) Uani d . 1 . . C
C6 0.6470(5) 0.12590(14) 0.3556(5) 0.0600(10) Uani d . 1 . . C
H6 0.6947 0.0938 0.3781 0.072 Uiso calc R 1 . . H
C4 0.1794(5) 0.10254(15) 0.1546(5) 0.0664(11) Uani d . 1 . . C
H4 0.1008 0.0759 0.1256 0.080 Uiso calc R 1 . . H
C5 0.3477(5) 0.09190(14) 0.2272(5) 0.0617(11) Uani d . 1 . . C
H5 0.3825 0.0583 0.2447 0.074 Uiso calc R 1 . . H
C7 0.7480(5) 0.16844(14) 0.3996(5) 0.0608(11) Uani d . 1 . . C
H7 0.8631 0.1642 0.4538 0.073 Uiso calc R 1 . . H
C16 0.6765(5) 0.43519(15) 0.3980(6) 0.0682(11) Uani d . 1 . . C
H16A 0.7362 0.4199 0.5027 0.082 Uiso calc R 1 . . H
H16B 0.6152 0.4656 0.4353 0.082 Uiso calc R 1 . . H
C17 0.8163(6) 0.44903(17) 0.2669(6) 0.0860(14) Uani d . 1 . . C
H17A 0.8818 0.4192 0.2353 0.129 Uiso calc R 1 . . H
H17B 0.8991 0.4734 0.3201 0.129 Uiso calc R 1 . . H
H17C 0.7569 0.4633 0.1618 0.129 Uiso calc R 1 . . H

loop_
_atom_site_aniso_label
_atom_site_aniso_U_11
_atom_site_aniso_U_22
_atom_site_aniso_U_33
_atom_site_aniso_U_12
_atom_site_aniso_U_13
_atom_site_aniso_U_23
S1 0.0507(5) 0.0554(6) 0.0633(7) 0.0027(4) -0.0032(5) 0.0048(4)
S2 0.0796(7) 0.0547(7) 0.1057(11) 0.0064(5) -0.0043(7) 0.0071(6)
C9 0.0444(18) 0.056(2) 0.044(2) -0.0009(16) -0.0018(17) -0.0010(17)
O2 0.0597(16) 0.0598(17) 0.089(2) 0.0015(13) -0.0251(16) 0.0002(15)
O1 0.0545(15) 0.0635(17) 0.095(2) 0.0026(13) -0.0194(15) 0.0051(15)
C1 0.050(2) 0.055(2) 0.045(3) -0.0004(17) -0.0041(18) 0.0018(17)
N1 0.0527(17) 0.0535(19) 0.066(2) -0.0021(14) -0.0044(17) -0.0022(15)
C11 0.0469(18) 0.052(2) 0.043(2) -0.0026(16) 0.0006(18) -0.0044(17)
C14 0.052(2) 0.056(2) 0.049(3) -0.0013(17) -0.0059(19) -0.0011(17)
C13 0.0474(18) 0.050(2) 0.048(2) -0.0020(15) -0.0002(18) -0.0005(17)
C2 0.0466(19) 0.056(2) 0.045(3) -0.0012(16) -0.0021(18) 0.0026(16)
C3 0.051(2) 0.063(3) 0.062(3) -0.0055(18) -0.0086(19) -0.0040(19)
C12 0.0441(18) 0.054(2) 0.046(2) 0.0028(16) -0.0010(17) 0.0043(17)
C8 0.050(2) 0.057(2) 0.060(3) 0.0004(17) -0.0039(19) -0.0019(18)
C10 0.060(2) 0.053(2) 0.047(3) 0.0012(17) 0.000(2) -0.0039(17)
C15 0.054(2) 0.056(2) 0.059(3) 0.0013(17) 0.002(2) 0.0005(18)
C6 0.059(2) 0.056(2) 0.064(3) 0.0070(18) -0.006(2) -0.0015(19)
C4 0.066(2) 0.061(3) 0.071(3) -0.013(2) -0.003(2) -0.010(2)
C5 0.068(2) 0.050(2) 0.067(3) -0.0017(18) 0.003(2) -0.0047(19)
C7 0.052(2) 0.061(3) 0.068(3) 0.0071(18) -0.008(2) -0.001(2)
C16 0.067(2) 0.060(2) 0.076(3) -0.005(2) -0.012(2) -0.006(2)
C17 0.073(3) 0.081(3) 0.105(4) -0.008(2) 0.010(3) -0.001(3)

loop_
_atom_type_symbol
_atom_type_description
_atom_type_scat_dispersion_real
_atom_type_scat_dispersion_imag
_atom_type_scat_source
C C 0.0181 0.0091 'International Tables Vol C Tables 4.2.6.8 and 6.1.1.4'
H H 0.0000 0.0000 'International Tables Vol C Tables 4.2.6.8 and 6.1.1.4'
N N 0.0311 0.0180 'International Tables Vol C Tables 4.2.6.8 and 6.1.1.4'
O O 0.0492 0.0322 'International Tables Vol C Tables 4.2.6.8 and 6.1.1.4'
S S 0.3331 0.5567 'International Tables Vol C Tables 4.2.6.8 and 6.1.1.4'

loop_
_geom_angle_atom_site_label_1
_geom_angle_atom_site_label_2
_geom_angle_atom_site_label_3
_geom_angle
_geom_angle_publ_flag
C13 S1 C15 92.61(18) ?
C8 C9 C11 118.1(3) ?
C8 C9 C12 135.9(3) ?
C11 C9 C12 106.1(3) ?
O1 C1 C2 128.5(3) ?
O1 C1 C12 124.1(3) ?
C2 C1 C12 107.5(3) ?
C15 N1 C14 117.4(3) yes
C15 N1 C16 122.9(3) yes
C14 N1 C16 119.7(3) yes
C10 C11 C2 122.6(3) ?
C10 C11 C9 124.0(3) ?
C2 C11 C9 113.4(3) ?
O2 C14 N1 123.0(3) ?
O2 C14 C13 127.5(3) ?
N1 C14 C13 109.5(3) ?
C12 C13 C14 126.2(3) ?
C12 C13 S1 123.8(3) ?
C14 C13 S1 109.9(2) ?
C3 C2 C11 120.1(3) ?
C3 C2 C1 133.1(3) ?
C11 C2 C1 106.8(3) ?
C2 C3 C4 118.0(4) ?
C2 C3 H3 121.0 ?
C4 C3 H3 121.0 ?
C13 C12 C9 134.6(3) ?
C13 C12 C1 119.1(3) ?
C9 C12 C1 106.3(3) ?
C9 C8 C7 118.5(3) ?
C9 C8 H8 120.8 ?
C7 C8 H8 120.8 ?
C11 C10 C6 116.8(3) ?
C11 C10 C5 116.3(4) ?
C6 C10 C5 126.9(3) ?
N1 C15 S2 127.5(3) ?
N1 C15 S1 110.5(3) ?
S2 C15 S1 122.0(2) ?
C7 C6 C10 119.6(3) ?
C7 C6 H6 120.2 ?
C10 C6 H6 120.2 ?
C5 C4 C3 122.1(4) ?
C5 C4 H4 119.0 ?
C3 C4 H4 119.0 ?
C4 C5 C10 120.9(3) ?
C4 C5 H5 119.5 ?
C10 C5 H5 119.5 ?
C6 C7 C8 123.0(4) ?
C6 C7 H7 118.5 ?
C8 C7 H7 118.5 ?
N1 C16 C17 110.9(3) ?
N1 C16 H16A 109.5 ?
C17 C16 H16A 109.5 ?
N1 C16 H16B 109.5 ?
C17 C16 H16B 109.5 ?
H16A C16 H16B 108.0 ?
C16 C17 H17A 109.5 ?
C16 C17 H17B 109.5 ?
H17A C17 H17B 109.5 ?
C16 C17 H17C 109.5 ?
H17A C17 H17C 109.5 ?
H17B C17 H17C 109.5 ?

loop_
_geom_bond_atom_site_label_1
_geom_bond_atom_site_label_2
_geom_bond_site_symmetry_2
_geom_bond_distance
_geom_bond_publ_flag
S1 C13 . 1.743(4) ?
S1 C15 . 1.751(4) ?
S2 C15 . 1.626(4) ?
C9 C8 . 1.367(5) ?
C9 C11 . 1.425(4) ?
C9 C12 . 1.486(4) ?
O2 C14 . 1.198(4) ?
O1 C1 . 1.220(4) ?
C1 C2 . 1.463(5) ?
C1 C12 . 1.513(5) ?
N1 C15 . 1.367(5) ?
N1 C14 . 1.390(4) ?
N1 C16 . 1.480(5) ?
C11 C10 . 1.389(5) ?
C11 C2 . 1.408(5) ?
C14 C13 . 1.491(5) ?
C13 C12 . 1.347(4) ?
C2 C3 . 1.365(5) ?
C3 C4 . 1.414(5) ?
C3 H3 . 0.93 ?
C8 C7 . 1.420(5) ?
C8 H8 . 0.93 ?
C10 C6 . 1.407(5) ?
C10 C5 . 1.421(5) ?
C6 C7 . 1.378(5) ?
C6 H6 . 0.93 ?
C4 C5 . 1.360(6) ?
C4 H4 . 0.93 ?
C5 H5 . 0.93 ?
C7 H7 . 0.93 ?
C16 C17 . 1.507(5) ?
C16 H16A . 0.97 ?
C16 H16B . 0.97 ?
C17 H17A . 0.96 ?
C17 H17B . 0.96 ?
C17 H17C . 0.96 ?

loop_
_geom_hbond_atom_site_label_D
_geom_hbond_atom_site_label_H
_geom_hbond_atom_site_label_A
_geom_hbond_site_symmetry_A
_geom_hbond_distance_DH
_geom_hbond_distance_HA
_geom_hbond_distance_DA
_geom_hbond_angle_DHA
_geom_hbond_publ_flag
C3 H3 O2 4_465 0.93 2.50 3.423(5) 172 yes
C7 H7 O1 4_666 0.93 2.59 3.290(5) 132 yes
C8 H8 O2 . 0.93 2.23 2.952(4) 134 yes

loop_
_geom_torsion_atom_site_label_1
_geom_torsion_atom_site_label_2
_geom_torsion_atom_site_label_3
_geom_torsion_atom_site_label_4
_geom_torsion
C8 C9 C11 C10 0.3(6)
C12 C9 C11 C10 -179.9(3)
C8 C9 C11 C2 -179.3(3)
C12 C9 C11 C2 0.4(4)
C15 N1 C14 O2 178.0(4)
C16 N1 C14 O2 -3.4(5)
C15 N1 C14 C13 -1.6(4)
C16 N1 C14 C13 177.0(3)
O2 C14 C13 C12 2.5(6)
N1 C14 C13 C12 -177.9(3)
O2 C14 C13 S1 -179.7(3)
N1 C14 C13 S1 -0.2(4)
C15 S1 C13 C12 179.1(3)
C15 S1 C13 C14 1.3(3)
C10 C11 C2 C3 0.9(5)
C9 C11 C2 C3 -179.4(3)
C10 C11 C2 C1 -179.1(3)
C9 C11 C2 C1 0.6(4)
O1 C1 C2 C3 -2.1(7)
C12 C1 C2 C3 178.7(4)
O1 C1 C2 C11 177.9(4)
C12 C1 C2 C11 -1.3(4)
C11 C2 C3 C4 0.6(5)
C1 C2 C3 C4 -179.4(3)
C14 C13 C12 C9 -3.2(7)
S1 C13 C12 C9 179.3(3)
C14 C13 C12 C1 177.1(3)
S1 C13 C12 C1 -0.3(5)
C8 C9 C12 C13 -1.2(8)
C11 C9 C12 C13 179.1(4)
C8 C9 C12 C1 178.5(4)
C11 C9 C12 C1 -1.2(4)
O1 C1 C12 C13 2.1(5)
C2 C1 C12 C13 -178.6(3)
O1 C1 C12 C9 -177.7(3)
C2 C1 C12 C9 1.6(4)
C11 C9 C8 C7 -1.5(5)
C12 C9 C8 C7 178.8(4)
C2 C11 C10 C6 -179.9(3)
C9 C11 C10 C6 0.5(5)
C2 C11 C10 C5 -1.4(5)
C9 C11 C10 C5 179.0(3)
C14 N1 C15 S2 -177.9(3)
C16 N1 C15 S2 3.6(5)
C14 N1 C15 S1 2.6(4)
C16 N1 C15 S1 -175.9(3)
C13 S1 C15 N1 -2.1(3)
C13 S1 C15 S2 178.3(2)
C11 C10 C6 C7 0.0(5)
C5 C10 C6 C7 -178.4(4)
C2 C3 C4 C5 -1.6(6)
C3 C4 C5 C10 1.2(6)
C11 C10 C5 C4 0.3(6)
C6 C10 C5 C4 178.7(4)
C10 C6 C7 C8 -1.2(6)
C9 C8 C7 C6 2.0(6)
C15 N1 C16 C17 -93.0(4)
C14 N1 C16 C17 88.5(4)

loop_
_cod_related_entry_id
_cod_related_entry_database
_cod_related_entry_code
1 ChemSpider 30654710
